data_1535116
loop_
_publ_author_name
'Belokoneva, E.L.'
'Mill', B.V.'
'Butashin, A.V.'

_publ_section_title
;
 Crystal structure of a new circled germanate K3.8Nb5(Ge3O9)O11.4
;
_journal_name_full 'Zhurnal Neorganicheskoi Khimii'
_journal_page_first 1455
_journal_page_last 1460
_journal_volume 38
_journal_year 1993
_chemical_formula_sum 'Ge3 K3.8 Nb5 O20.4'
_chemical_name_systematic 'K3.8 Nb5 (Ge3 O9) O11.4'
_space_group_IT_number 29
_symmetry_space_group_name_Hall 'P 2c -2b'
_symmetry_space_group_name_H-M 'P b c 21'
_cell_angle_alpha 90
_cell_angle_beta 90
_cell_angle_gamma 90
_cell_formula_units_Z 4
_cell_length_a 7.064
_cell_length_b 12.177
_cell_length_c 22.113
_cell_volume 1902.123
_citation_journal_id_ASTM ZNOKAQ
_cod_data_source_file Belokoneva_ZNOKAQ_1993_1371.cif
_cod_data_source_block Ge3K3.8Nb5O20.4
_cod_original_sg_symbol_Hall 'P 2c -2ac (y,-x,z)'
_cod_database_code 1535116

loop_
_symmetry_equiv_pos_as_xyz
x,y,z
-x,-y,z+1/2
x,-y+1/2,z+1/2
-x,y+1/2,z

loop_
_atom_site_label
_atom_site_type_symbol
_atom_site_fract_x
_atom_site_fract_y
_atom_site_fract_z
_atom_site_occupancy
_atom_site_U_iso_or_equiv
Ge1 Ge+4 -0.2471 0.1062 0.25 1 0.0
K2 K+1 -0.265 0.253 0.403 0.8 0.0
Nb2 Nb+5 -0.292 -0.0805 0.366 1 0.0
O7 O-2 0.619 0.039 0.305 1 0.0
Nb4 Nb+5 0.5476 0.0261 0.0019 1 0.0
O5 O-2 0.862 0.04 0.19 1 0.0
O3 O-2 0.501 0.041 0.914 1 0.0
Nb1 Nb+5 -0.2122 -0.0816 0.1345 1 0.0
O18 O-2 0.519 0.191 0.002 1 0.0
Ge2 Ge+4 0.0353 -0.1692 0.2556 1 0.0
O14 O-2 0.11 0.116 0.812 1 0.0
O9 O-2 0.224 0.203 0.915 1 0.0
O1 O-2 0.598 0.198 0.214 1 0.0
O15 O-2 0.409 0.183 0.812 1 0.0
K4 K+1 -0.243 -0.079 0.85 1 0.0
O17 O-2 0.079 0.187 0.69 1 0.0
O11 O-2 0.659 0.067 0.52 1 0.0
O20 O-2 0.163 0.11 0.483 0.5 0.0
O13 O-2 0.811 0.059 0.981 1 0.0
Nb5 Nb+5 -0.2223 -0.2591 0.0018 1 0.0
K3 K+1 -0.267 -0.091 0.653 1 0.0
O4 O-2 0.998 0.053 0.586 1 0.0
O12 O-2 0.731 0.113 0.782 1 0.0
Nb3 Nb+5 -0.0525 0.0231 0.4985 1 0.0
K1 K+1 -0.245 0.243 0.094 1 0.0
O10 O-2 0.265 0.218 0.587 1 0.0
Ge3 Ge+4 0.463 -0.1742 0.2426 1 0.0
O16 O-2 0.47 0.08 0.69 1 0.0
O19 O-2 0.028 0.158 0.483 1 0.0
O6 O-2 0.634 0.001 0.087 1 0.0
O2 O-2 0.931 0.193 0.287 1 0.0
O21 O-2 0.371 0.124 0.471 1 0.0
O8 O-2 0.893 0.026 0.416 1 0.0
